data_4123822
loop_
_publ_author_name
'Schmidt, Valerie A.'
'Hoyt, Jordan M.'
'Margulieux, Grant W.'
'Chirik, Paul J.'

_publ_section_title
;
 Cobalt-Catalyzed [2\p + 2\p] Cycloadditions of Alkenes: Scope, Mechanism,
 and Elucidation of Electronic Structure of Catalytic Intermediates.
;
_journal_issue 24
_journal_name_full 'Journal of the American Chemical Society'
_journal_page_first 7903
_journal_page_last 7914
_journal_paper_doi 10.1021/jacs.5b04034
_journal_volume 137
_journal_year 2015
_chemical_formula_sum 'C50 H64 Co N4 O'
_chemical_formula_weight 795.98
_chemical_name_systematic
;
 ?
;
_space_group_crystal_system orthorhombic
_space_group_IT_number 60
_space_group_name_Hall '-P 2n 2ab'
_space_group_name_H-M_alt 'P b c n'
_symmetry_space_group_name_Hall '-P 2n 2ab'
_symmetry_space_group_name_H-M 'P b c n'
_atom_sites_solution_hydrogens mixed
_audit_creation_method SHELXL-2014
_cell_angle_alpha 90
_cell_angle_beta 90
_cell_angle_gamma 90
_cell_formula_units_Z 8
_cell_length_a 16.0184(7)
_cell_length_b 19.8059(8)
_cell_length_c 32.6528(14)
_cell_measurement_reflns_used 9661
_cell_measurement_temperature 100(2)
_cell_measurement_theta_max 66.83
_cell_measurement_theta_min 3.55
_cell_volume 10359.4(8)
_computing_cell_refinement 'Bruker SAINT'
_computing_data_collection 'Bruker APEX2'
_computing_data_reduction 'Bruker SAINT'
_computing_molecular_graphics 'Bruker SHELXTL'
_computing_publication_material 'Bruker SHELXTL'
_computing_structure_refinement 'SHELXL-2014 (Sheldrick 2014)'
_computing_structure_solution 'SHELXS-97 (Sheldrick 2008)'
_diffrn_ambient_temperature 100(2)
_diffrn_measured_fraction_theta_full 'ACTA 50'
_diffrn_measured_fraction_theta_max 0.998
_diffrn_radiation_type CuK\a
_diffrn_radiation_wavelength 1.54178
_diffrn_reflns_av_R_equivalents 0.1123
_diffrn_reflns_av_unetI/netI 0.0465
_diffrn_reflns_laue_measured_fraction_full 'ACTA 50'
_diffrn_reflns_laue_measured_fraction_max 0.998
_diffrn_reflns_limit_h_max 19
_diffrn_reflns_limit_h_min -19
_diffrn_reflns_limit_k_max 23
_diffrn_reflns_limit_k_min -23
_diffrn_reflns_limit_l_max 38
_diffrn_reflns_limit_l_min -38
_diffrn_reflns_number 135177
_diffrn_reflns_point_group_measured_fraction_full 0.979
_diffrn_reflns_point_group_measured_fraction_max 0.998
_diffrn_reflns_theta_full 67.679
_diffrn_reflns_theta_max 66.829
_diffrn_reflns_theta_min 2.706
_exptl_absorpt_coefficient_mu 2.852
_exptl_absorpt_correction_T_max 0.7528
_exptl_absorpt_correction_T_min 0.5247
_exptl_absorpt_correction_type multi-scan
_exptl_absorpt_process_details 'SADABS v2008/1 (Bruker AXS)'
_exptl_crystal_colour black
_exptl_crystal_density_diffrn 1.021
_exptl_crystal_description block
_exptl_crystal_F_000 3416
_exptl_crystal_size_max 0.084
_exptl_crystal_size_mid 0.0765
_exptl_crystal_size_min 0.0342
_platon_squeeze_details
;
 1.0 molecule of pentane solvate per asymmetric 
unit was treated as a diffuse contribution to the 
overall scattering through the use of platon/squeeze.
;
_refine_diff_density_max 0.743
_refine_diff_density_min -0.682
_refine_diff_density_rms 0.075
_refine_ls_extinction_method none
_refine_ls_goodness_of_fit_ref 1.103
_refine_ls_hydrogen_treatment mixed
_refine_ls_matrix_type full
_refine_ls_number_parameters 526
_refine_ls_number_reflns 9189
_refine_ls_number_restraints 4
_refine_ls_restrained_S_all 1.103
_refine_ls_R_factor_all 0.0974
_refine_ls_R_factor_gt 0.0789
_refine_ls_shift/su_max 0.001
_refine_ls_shift/su_mean 0.000
_refine_ls_structure_factor_coef Fsqd
_refine_ls_weighting_details 'w=1/[\s^2^(Fo^2^)+(0.0923P)^2^+15.7044P] where P=(Fo^2^+2Fc^2^)/3'
_refine_ls_weighting_scheme calc
_refine_ls_wR_factor_gt 0.1916
_refine_ls_wR_factor_ref 0.2025
_reflns_Friedel_coverage 0.000
_reflns_number_gt 7194
_reflns_number_total 9189
_reflns_threshold_expression 'I > 2\s(I)'
_cod_data_source_file ja5b04034_si_002.cif
_cod_data_source_block jmh44
_cod_depositor_comments 'Adding full bibliography for 4123821--4123825.cif.'
_cod_database_code 4123822
_shelx_space_group_comment
;
The symmetry employed for this shelxl refinement is uniquely defined
by the following loop, which should always be used as a source of
symmetry information in preference to the above space-group names.
They are only intended as comments.
;
_shelxl_version_number 2014-3

loop_
_space_group_symop_operation_xyz
'x, y, z'
'-x+1/2, -y+1/2, z+1/2'
'-x, y, -z+1/2'
'x+1/2, -y+1/2, -z'
'-x, -y, -z'
'x-1/2, y-1/2, -z-1/2'
'x, -y, z-1/2'
'-x-1/2, y-1/2, z'

loop_
_atom_site_label
_atom_site_type_symbol
_atom_site_fract_x
_atom_site_fract_y
_atom_site_fract_z
_atom_site_U_iso_or_equiv
_atom_site_adp_type
_atom_site_occupancy
_atom_site_site_symmetry_order
_atom_site_calc_flag
_atom_site_refinement_flags_posn
_atom_site_refinement_flags_adp
Co1 Co 0.21191(3) 0.32541(3) 0.12439(2) 0.02506(18) Uani 1 1 d . .
N2 N 0.20029(17) 0.41936(14) 0.13492(9) 0.0246(6) Uani 1 1 d . .
O1 O 0.10616(17) -0.04234(13) -0.03099(9) 0.0419(7) Uani 1 1 d . .
N3 N 0.11155(16) 0.37196(13) 0.07001(9) 0.0210(6) Uani 1 1 d . .
N4 N 0.20477(18) 0.16206(15) 0.07733(10) 0.0287(7) Uani 1 1 d . .
N1 N 0.28610(17) 0.33400(14) 0.17909(9) 0.0243(6) Uani 1 1 d . .
C15 C 0.4025(2) 0.25556(18) 0.19064(11) 0.0292(8) Uani 1 1 d . .
C7 C 0.1543(2) 0.46423(17) 0.11171(11) 0.0236(7) Uani 1 1 d . .
C30 C 0.0549(2) 0.29817(17) -0.03105(11) 0.0272(8) Uani 1 1 d . .
H30 H 0.0786 0.2924 -0.0575 0.033 Uiso 1 1 calc R U
C10 C 0.0844(2) 0.55274(18) 0.05179(12) 0.0333(9) Uani 1 1 d . .
H10A H 0.1365 0.5496 0.0356 0.040 Uiso 1 1 calc R U
H10B H 0.0452 0.5828 0.0371 0.040 Uiso 1 1 calc R U
C4 C 0.2458(3) 0.51452(19) 0.17670(13) 0.0368(9) Uani 1 1 d . .
C6 C 0.1530(2) 0.53311(17) 0.12004(11) 0.0270(8) Uani 1 1 d . .
C3 C 0.2448(2) 0.44582(19) 0.16722(11) 0.0294(8) Uani 1 1 d . .
C31 C 0.0989(2) 0.33547(16) -0.00147(11) 0.0234(7) Uani 1 1 d . .
C8 C 0.1041(2) 0.43534(16) 0.07814(10) 0.0216(7) Uani 1 1 d . .
C5 C 0.1992(2) 0.55820(19) 0.15253(12) 0.0333(9) Uani 1 1 d . .
H5 H 0.1991 0.6052 0.1583 0.040 Uiso 1 1 calc R U
C14 C 0.3232(2) 0.28062(18) 0.20226(12) 0.0295(8) Uani 1 1 d . .
C11 C 0.1031(2) 0.58140(18) 0.09375(12) 0.0321(9) Uani 1 1 d . .
H11A H 0.0498 0.5920 0.1078 0.038 Uiso 1 1 calc R U
H11B H 0.1347 0.6241 0.0906 0.038 Uiso 1 1 calc R U
C32 C 0.1790(2) 0.37089(17) -0.01391(11) 0.0257(8) Uani 1 1 d . .
H32 H 0.2095 0.3837 0.0116 0.031 Uiso 1 1 calc R U
C18 C 0.3111(3) 0.1900(2) 0.25099(13) 0.0401(10) Uani 1 1 d . .
H18 H 0.2818 0.1686 0.2727 0.048 Uiso 1 1 calc R U
C27 C -0.0175(2) 0.31704(16) 0.04577(11) 0.0241(7) Uani 1 1 d . .
C29 C -0.0214(2) 0.26985(18) -0.02277(12) 0.0300(8) Uani 1 1 d . .
H29 H -0.0489 0.2434 -0.0429 0.036 Uiso 1 1 calc R U
C28 C -0.0576(2) 0.27998(17) 0.01479(11) 0.0281(8) Uani 1 1 d . .
H28 H -0.1113 0.2614 0.0200 0.034 Uiso 1 1 calc R U
C47 C 0.1304(2) 0.00483(18) -0.00289(13) 0.0316(9) Uani 1 1 d . .
C19 C 0.2786(2) 0.2488(2) 0.23392(12) 0.0351(9) Uani 1 1 d . .
C26 C 0.0633(2) 0.34213(16) 0.03803(10) 0.0223(7) Uani 1 1 d . .
C35 C -0.0645(2) 0.32898(18) 0.08551(11) 0.0275(8) Uani 1 1 d . .
H35 H -0.0264 0.3530 0.1049 0.033 Uiso 1 1 calc R U
C34 C 0.1599(2) 0.43559(19) -0.03758(12) 0.0329(9) Uani 1 1 d . .
H34A H 0.1314 0.4242 -0.0632 0.049 Uiso 1 1 calc R U
H34B H 0.2121 0.4593 -0.0437 0.049 Uiso 1 1 calc R U
H34C H 0.1238 0.4648 -0.0210 0.049 Uiso 1 1 calc R U
C36 C -0.1412(2) 0.3736(2) 0.07821(13) 0.0375(9) Uani 1 1 d . .
H36A H -0.1241 0.4155 0.0647 0.056 Uiso 1 1 calc R U
H36B H -0.1675 0.3843 0.1045 0.056 Uiso 1 1 calc R U
H36C H -0.1812 0.3495 0.0608 0.056 Uiso 1 1 calc R U
C23 C 0.4606(2) 0.2959(2) 0.16356(12) 0.0362(9) Uani 1 1 d . .
H23 H 0.4265 0.3296 0.1480 0.043 Uiso 1 1 calc R U
C48 C 0.1268(2) -0.00273(18) 0.03889(14) 0.0370(10) Uani 1 1 d . .
H48 H 0.1067 -0.0438 0.0503 0.044 Uiso 1 1 calc R U
C20 C 0.2010(3) 0.2799(3) 0.25314(13) 0.0463(11) Uani 1 1 d . .
H20 H 0.1833 0.3191 0.2359 0.056 Uiso 1 1 calc R U
C44 C 0.1804(2) 0.11061(18) 0.04937(12) 0.0304(8) Uani 1 1 d . .
C45 C 0.1838(2) 0.11760(19) 0.00727(13) 0.0343(9) Uani 1 1 d . .
H45 H 0.2026 0.1590 -0.0041 0.041 Uiso 1 1 calc R U
C9 C 0.0462(2) 0.48324(17) 0.05660(12) 0.0278(8) Uani 1 1 d . .
H9A H -0.0064 0.4870 0.0724 0.033 Uiso 1 1 calc R U
H9B H 0.0324 0.4649 0.0292 0.033 Uiso 1 1 calc R U
C13 C 0.3585(4) 0.4896(2) 0.22767(16) 0.0628(9) Uani 1 1 d . .
H13A H 0.4083 0.4916 0.2097 0.075 Uiso 1 1 calc R U
H13B H 0.3764 0.5038 0.2554 0.075 Uiso 1 1 calc R U
C16 C 0.4302(2) 0.1957(2) 0.20845(12) 0.0359(9) Uani 1 1 d . .
H16 H 0.4826 0.1777 0.2003 0.043 Uiso 1 1 calc R U
C2 C 0.2892(2) 0.39613(19) 0.19162(12) 0.0325(9) Uani 1 1 d . .
C46 C 0.1604(2) 0.06517(19) -0.01879(13) 0.0360(9) Uani 1 1 d . .
H46 H 0.1650 0.0707 -0.0476 0.043 Uiso 1 1 calc R U
C22 C 0.1277(3) 0.2299(3) 0.25559(16) 0.0604(14) Uani 1 1 d . .
H22A H 0.1421 0.1929 0.2743 0.091 Uiso 1 1 calc R U
H22B H 0.1164 0.2115 0.2283 0.091 Uiso 1 1 calc R U
H22C H 0.0780 0.2533 0.2658 0.091 Uiso 1 1 calc R U
C50 C 0.0616(3) -0.0995(2) -0.01582(14) 0.0413(10) Uani 1 1 d . .
H50A H 0.0979 -0.1256 0.0024 0.062 Uiso 1 1 calc R U
H50B H 0.0441 -0.1280 -0.0388 0.062 Uiso 1 1 calc R U
H50C H 0.0123 -0.0843 -0.0007 0.062 Uiso 1 1 calc R U
C49 C 0.1522(2) 0.04892(18) 0.06449(13) 0.0336(9) Uani 1 1 d . .
H49 H 0.1505 0.0421 0.0933 0.040 Uiso 1 1 calc R U
C17 C 0.3845(3) 0.1623(2) 0.23713(13) 0.0395(10) Uani 1 1 d . .
H17 H 0.4032 0.1201 0.2475 0.047 Uiso 1 1 calc R U
C33 C 0.2365(2) 0.3263(2) -0.03947(13) 0.0346(9) Uani 1 1 d . .
H33A H 0.2496 0.2851 -0.0242 0.052 Uiso 1 1 calc R U
H33B H 0.2882 0.3509 -0.0454 0.052 Uiso 1 1 calc R U
H33C H 0.2086 0.3145 -0.0652 0.052 Uiso 1 1 calc R U
C12 C 0.2971(4) 0.5400(2) 0.21238(16) 0.0628(9) Uani 1 1 d . .
H12A H 0.3273 0.5812 0.2039 0.075 Uiso 1 1 calc R U
H12B H 0.2590 0.5525 0.2350 0.075 Uiso 1 1 calc R U
C1 C 0.3323(4) 0.4210(2) 0.23000(16) 0.0628(9) Uani 1 1 d . .
H1A H 0.2937 0.4159 0.2535 0.075 Uiso 1 1 calc R U
H1B H 0.3817 0.3923 0.2353 0.075 Uiso 1 1 calc R U
C37 C -0.0921(2) 0.2626(2) 0.10565(13) 0.0373(9) Uani 1 1 d . .
H37A H -0.1369 0.2422 0.0894 0.056 Uiso 1 1 calc R U
H37B H -0.1125 0.2718 0.1334 0.056 Uiso 1 1 calc R U
H37C H -0.0446 0.2316 0.1070 0.056 Uiso 1 1 calc R U
C25 C 0.5241(3) 0.3348(3) 0.19031(16) 0.0599(14) Uani 1 1 d . .
H25A H 0.5553 0.3028 0.2073 0.090 Uiso 1 1 calc R U
H25B H 0.4943 0.3668 0.2079 0.090 Uiso 1 1 calc R U
H25C H 0.5630 0.3595 0.1726 0.090 Uiso 1 1 calc R U
C21 C 0.2211(3) 0.3062(3) 0.29627(15) 0.0658(15) Uani 1 1 d . .
H21A H 0.2376 0.2683 0.3138 0.099 Uiso 1 1 calc R U
H21B H 0.1716 0.3282 0.3078 0.099 Uiso 1 1 calc R U
H21C H 0.2669 0.3389 0.2947 0.099 Uiso 1 1 calc R U
C24 C 0.5083(3) 0.2540(3) 0.13320(14) 0.0528(12) Uani 1 1 d . .
H24A H 0.5491 0.2259 0.1477 0.079 Uiso 1 1 calc R U
H24B H 0.5376 0.2837 0.1140 0.079 Uiso 1 1 calc R U
H24C H 0.4695 0.2250 0.1181 0.079 Uiso 1 1 calc R U
C38 C 0.3069(2) 0.32989(17) 0.08242(12) 0.0250(8) Uani 1 1 d D .
C39 C 0.2910(2) 0.26233(18) 0.09058(11) 0.0264(8) Uani 1 1 d . .
C42 C 0.1601(2) 0.23008(18) 0.13743(12) 0.0309(8) Uani 1 1 d . .
C40 C 0.2506(2) 0.21850(17) 0.05918(11) 0.0278(8) Uani 1 1 d . .
H40A H 0.2117 0.2461 0.0427 0.033 Uiso 1 1 calc R U
H40B H 0.2940 0.2005 0.0406 0.033 Uiso 1 1 calc R U
C43 C 0.1095(2) 0.28217(19) 0.15173(12) 0.0287(8) Uani 1 1 d D .
C41 C 0.1336(2) 0.18790(18) 0.10170(12) 0.0321(9) Uani 1 1 d . .
H41A H 0.1004 0.1492 0.1118 0.039 Uiso 1 1 calc R U
H41B H 0.0971 0.2152 0.0837 0.039 Uiso 1 1 calc R U
H43A H 0.110(2) 0.2943(17) 0.1802(3) 0.019(9) Uiso 1 1 d D .
H38A H 0.289(2) 0.3499(18) 0.0571(6) 0.028(10) Uiso 1 1 d D .
H42 H 0.199(2) 0.2033(17) 0.1562(10) 0.014(8) Uiso 1 1 d . .
H38B H 0.3531(14) 0.3535(15) 0.0945(9) 0.019(9) Uiso 1 1 d D .
H43B H 0.0589(13) 0.2967(18) 0.1387(10) 0.031(10) Uiso 1 1 d D .
H39 H 0.332(3) 0.235(2) 0.1106(13) 0.043(12) Uiso 1 1 d . .

loop_
_atom_site_aniso_label
_atom_site_aniso_U_11
_atom_site_aniso_U_22
_atom_site_aniso_U_33
_atom_site_aniso_U_23
_atom_site_aniso_U_13
_atom_site_aniso_U_12
Co1 0.0260(3) 0.0170(3) 0.0321(3) -0.0021(2) 0.0013(2) 0.0000(2)
N2 0.0232(15) 0.0209(15) 0.0297(16) -0.0014(12) -0.0033(12) 0.0007(12)
O1 0.0423(16) 0.0263(14) 0.0570(19) -0.0078(13) 0.0016(14) -0.0063(12)
N3 0.0168(13) 0.0198(14) 0.0264(15) 0.0011(11) -0.0006(11) -0.0017(11)
N4 0.0261(16) 0.0222(16) 0.0378(19) -0.0018(13) 0.0029(13) -0.0019(13)
N1 0.0223(15) 0.0238(15) 0.0267(16) 0.0007(12) -0.0024(12) 0.0017(12)
C15 0.0284(19) 0.0271(19) 0.032(2) 0.0009(15) -0.0111(16) 0.0016(16)
C7 0.0220(17) 0.0192(17) 0.0295(19) -0.0030(14) 0.0035(14) 0.0019(14)
C30 0.0299(19) 0.0208(17) 0.031(2) -0.0011(14) 0.0012(15) 0.0025(15)
C10 0.033(2) 0.0181(17) 0.049(2) 0.0044(16) -0.0113(18) 0.0037(16)
C4 0.039(2) 0.026(2) 0.046(2) -0.0107(17) -0.0101(19) 0.0006(18)
C6 0.0231(18) 0.0181(17) 0.040(2) -0.0031(15) 0.0008(15) -0.0003(14)
C3 0.033(2) 0.0289(19) 0.026(2) -0.0041(15) -0.0023(16) 0.0060(17)
C31 0.0223(17) 0.0190(17) 0.0289(19) 0.0001(14) -0.0070(15) 0.0027(14)
C8 0.0198(16) 0.0175(17) 0.0275(19) 0.0015(13) -0.0004(13) 0.0014(14)
C5 0.038(2) 0.0182(18) 0.043(2) -0.0072(16) -0.0050(18) 0.0000(16)
C14 0.0259(18) 0.0269(19) 0.036(2) 0.0003(16) -0.0083(16) 0.0011(16)
C11 0.032(2) 0.0167(17) 0.047(2) -0.0025(16) -0.0007(17) 0.0004(15)
C32 0.0232(17) 0.0263(18) 0.0276(19) 0.0053(15) -0.0032(15) -0.0006(15)
C18 0.042(2) 0.041(2) 0.036(2) 0.0110(19) -0.0071(19) -0.006(2)
C27 0.0213(17) 0.0199(17) 0.031(2) 0.0011(14) -0.0022(15) -0.0006(14)
C29 0.032(2) 0.0229(18) 0.035(2) -0.0008(15) -0.0095(16) -0.0056(16)
C28 0.0208(17) 0.0244(18) 0.039(2) 0.0030(16) -0.0039(15) -0.0079(15)
C47 0.0259(19) 0.0197(18) 0.049(2) -0.0042(16) 0.0062(17) 0.0037(15)
C19 0.033(2) 0.039(2) 0.033(2) 0.0050(17) -0.0076(16) 0.0007(18)
C26 0.0196(16) 0.0181(16) 0.0291(19) 0.0010(13) -0.0073(14) 0.0023(14)
C35 0.0224(18) 0.0298(19) 0.030(2) -0.0032(15) -0.0026(15) 0.0008(15)
C34 0.030(2) 0.027(2) 0.041(2) 0.0058(16) 0.0016(17) -0.0033(17)
C36 0.028(2) 0.037(2) 0.047(2) -0.0031(18) 0.0018(18) 0.0049(17)
C23 0.027(2) 0.042(2) 0.040(2) 0.0058(18) -0.0005(17) 0.0020(18)
C48 0.031(2) 0.0136(17) 0.066(3) -0.0011(17) -0.0004(19) 0.0011(16)
C20 0.037(2) 0.067(3) 0.034(2) 0.013(2) -0.0003(18) 0.008(2)
C44 0.0254(18) 0.0208(18) 0.045(2) -0.0031(16) 0.0027(16) 0.0039(15)
C45 0.031(2) 0.0223(18) 0.049(3) -0.0029(17) 0.0120(18) -0.0045(16)
C9 0.0231(18) 0.0220(18) 0.038(2) -0.0019(15) -0.0059(15) 0.0031(15)
C13 0.086(2) 0.0410(15) 0.0611(18) -0.0161(14) -0.0405(16) 0.0072(15)
C16 0.032(2) 0.037(2) 0.040(2) 0.0004(18) -0.0111(18) 0.0100(18)
C2 0.037(2) 0.029(2) 0.031(2) -0.0057(16) -0.0063(16) 0.0006(17)
C46 0.036(2) 0.030(2) 0.042(2) -0.0043(17) 0.0101(18) 0.0005(18)
C22 0.039(3) 0.082(4) 0.060(3) 0.028(3) 0.004(2) 0.002(3)
C50 0.032(2) 0.030(2) 0.061(3) -0.0028(19) -0.001(2) -0.0034(18)
C49 0.034(2) 0.0210(18) 0.046(2) 0.0022(16) 0.0016(18) 0.0032(16)
C17 0.044(2) 0.032(2) 0.043(2) 0.0088(18) -0.015(2) 0.0006(19)
C33 0.027(2) 0.035(2) 0.042(2) 0.0071(17) 0.0050(17) 0.0030(17)
C12 0.086(2) 0.0410(15) 0.0611(18) -0.0161(14) -0.0405(16) 0.0072(15)
C1 0.086(2) 0.0410(15) 0.0611(18) -0.0161(14) -0.0405(16) 0.0072(15)
C37 0.030(2) 0.043(2) 0.039(2) -0.0033(18) 0.0039(17) -0.0072(18)
C25 0.058(3) 0.068(3) 0.054(3) -0.011(2) 0.002(2) -0.026(3)
C21 0.059(3) 0.101(4) 0.038(3) -0.002(3) 0.008(2) 0.020(3)
C24 0.040(2) 0.067(3) 0.051(3) -0.016(2) -0.004(2) 0.000(2)
C38 0.0230(18) 0.0225(18) 0.029(2) 0.0022(15) 0.0007(15) -0.0017(15)
C39 0.0233(17) 0.0230(18) 0.033(2) -0.0019(15) 0.0050(15) -0.0013(15)
C42 0.032(2) 0.0221(18) 0.039(2) 0.0064(16) 0.0051(17) -0.0020(16)
C40 0.0260(18) 0.0184(17) 0.039(2) -0.0019(15) 0.0029(16) 0.0018(15)
C43 0.0254(18) 0.033(2) 0.028(2) 0.0014(16) 0.0017(15) -0.0002(16)
C41 0.0279(19) 0.0227(19) 0.046(2) -0.0002(16) 0.0027(17) -0.0023(16)

loop_
_atom_type_symbol
_atom_type_description
_atom_type_scat_dispersion_real
_atom_type_scat_dispersion_imag
_atom_type_scat_source
C C 0.0181 0.0091 'International Tables Vol C Tables 4.2.6.8 and 6.1.1.4'
H H 0.0000 0.0000 'International Tables Vol C Tables 4.2.6.8 and 6.1.1.4'
N N 0.0311 0.0180 'International Tables Vol C Tables 4.2.6.8 and 6.1.1.4'
Co Co -2.3653 3.6143 'International Tables Vol C Tables 4.2.6.8 and 6.1.1.4'
O O 0.0492 0.0322 'International Tables Vol C Tables 4.2.6.8 and 6.1.1.4'

loop_
_geom_angle_atom_site_label_1
_geom_angle_atom_site_label_2
_geom_angle_atom_site_label_3
_geom_angle
N2 Co1 C38 98.69(13)
N2 Co1 C43 104.55(14)
C38 Co1 C43 154.34(15)
N2 Co1 C39 137.60(13)
C38 Co1 C39 39.12(14)
C43 Co1 C39 117.62(14)
N2 Co1 C42 143.34(14)
C38 Co1 C42 117.82(14)
C43 Co1 C42 39.08(15)
C39 Co1 C42 79.07(14)
N2 Co1 N1 80.01(12)
C38 Co1 N1 98.12(13)
C43 Co1 N1 96.50(13)
C39 Co1 N1 98.66(13)
C42 Co1 N1 96.94(14)
C3 N2 C7 116.9(3)
C3 N2 Co1 117.4(2)
C7 N2 Co1 125.6(2)
C47 O1 C50 116.9(3)
C8 N3 C26 120.2(3)
C44 N4 C40 115.2(3)
C44 N4 C41 112.4(3)
C40 N4 C41 109.9(3)
C2 N1 C14 121.2(3)
C2 N1 Co1 111.0(2)
C14 N1 Co1 127.6(2)
C16 C15 C14 118.2(4)
C16 C15 C23 119.8(3)
C14 C15 C23 121.6(3)
N2 C7 C6 122.1(3)
N2 C7 C8 116.7(3)
C6 C7 C8 121.2(3)
C29 C30 C31 121.7(3)
C11 C10 C9 109.1(3)
C5 C4 C3 118.4(3)
C5 C4 C12 121.5(4)
C3 C4 C12 120.1(4)
C5 C6 C7 119.6(3)
C5 C6 C11 119.3(3)
C7 C6 C11 121.1(3)
N2 C3 C4 123.2(3)
N2 C3 C2 114.6(3)
C4 C3 C2 122.2(3)
C30 C31 C26 118.3(3)
C30 C31 C32 118.9(3)
C26 C31 C32 122.7(3)
N3 C8 C7 118.7(3)
N3 C8 C9 125.2(3)
C7 C8 C9 116.1(3)
C6 C5 C4 119.9(3)
C19 C14 C15 119.7(3)
C19 C14 N1 120.6(3)
C15 C14 N1 119.4(3)
C10 C11 C6 112.4(3)
C31 C32 C33 113.0(3)
C31 C32 C34 110.7(3)
C33 C32 C34 109.3(3)
C17 C18 C19 121.5(4)
C28 C27 C26 118.3(3)
C28 C27 C35 118.1(3)
C26 C27 C35 123.6(3)
C30 C29 C28 119.6(3)
C29 C28 C27 121.8(3)
O1 C47 C48 125.5(3)
O1 C47 C46 115.8(4)
C48 C47 C46 118.7(4)
C18 C19 C14 118.7(4)
C18 C19 C20 118.5(4)
C14 C19 C20 122.5(4)
C27 C26 C31 120.0(3)
C27 C26 N3 120.8(3)
C31 C26 N3 119.2(3)
C27 C35 C36 110.7(3)
C27 C35 C37 112.1(3)
C36 C35 C37 109.2(3)
C24 C23 C15 114.0(4)
C24 C23 C25 108.3(4)
C15 C23 C25 109.7(3)
C47 C48 C49 120.5(4)
C19 C20 C21 110.1(3)
C19 C20 C22 112.6(4)
C21 C20 C22 109.3(4)
C45 C44 C49 116.9(3)
C45 C44 N4 123.7(3)
C49 C44 N4 119.3(4)
C44 C45 C46 121.4(4)
C8 C9 C10 111.9(3)
C1 C13 C12 117.6(5)
C17 C16 C15 122.0(4)
N1 C2 C3 116.8(3)
N1 C2 C1 126.0(4)
C3 C2 C1 117.2(3)
C47 C46 C45 120.4(4)
C48 C49 C44 122.0(4)
C16 C17 C18 119.5(4)
C13 C12 C4 113.2(4)
C13 C1 C2 113.6(4)
C39 C38 Co1 72.2(2)
C38 C39 C40 120.6(3)
C38 C39 Co1 68.7(2)
C40 C39 Co1 116.5(2)
C43 C42 C41 120.7(3)
C43 C42 Co1 68.5(2)
C41 C42 Co1 117.0(3)
N4 C40 C39 112.6(3)
C42 C43 Co1 72.5(2)
N4 C41 C42 113.2(3)

loop_
_geom_bond_atom_site_label_1
_geom_bond_atom_site_label_2
_geom_bond_distance
Co1 N2 1.901(3)
Co1 C38 2.050(4)
Co1 C43 2.055(4)
Co1 C39 2.094(4)
Co1 C42 2.106(4)
Co1 N1 2.152(3)
N2 C3 1.377(5)
N2 C7 1.381(4)
O1 C47 1.366(5)
O1 C50 1.427(5)
N3 C8 1.289(4)
N3 C26 1.427(4)
N4 C44 1.423(5)
N4 C40 1.463(4)
N4 C41 1.481(5)
N1 C2 1.298(5)
N1 C14 1.429(4)
C15 C16 1.393(5)
C15 C14 1.415(5)
C15 C23 1.513(5)
C7 C6 1.391(5)
C7 C8 1.475(5)
C30 C29 1.371(5)
C30 C31 1.405(5)
C10 C11 1.513(5)
C10 C9 1.515(5)
C4 C5 1.388(5)
C4 C3 1.395(5)
C4 C12 1.512(6)
C6 C5 1.386(5)
C6 C11 1.514(5)
C3 C2 1.452(5)
C31 C26 1.416(5)
C31 C32 1.518(5)
C8 C9 1.501(5)
C14 C19 1.405(5)
C32 C33 1.524(5)
C32 C34 1.528(5)
C18 C17 1.375(6)
C18 C19 1.392(6)
C27 C28 1.405(5)
C27 C26 1.410(5)
C27 C35 1.518(5)
C29 C28 1.372(5)
C47 C48 1.373(6)
C47 C46 1.389(5)
C19 C20 1.523(6)
C35 C36 1.532(5)
C35 C37 1.534(5)
C23 C24 1.502(6)
C23 C25 1.546(6)
C48 C49 1.383(5)
C20 C21 1.535(7)
C20 C22 1.539(6)
C44 C45 1.383(6)
C44 C49 1.393(5)
C45 C46 1.394(5)
C13 C1 1.423(7)
C13 C12 1.488(6)
C16 C17 1.361(6)
C2 C1 1.513(6)
C38 C39 1.388(5)
C39 C40 1.491(5)
C42 C43 1.392(5)
C42 C41 1.496(5)

loop_
_geom_torsion_atom_site_label_1
_geom_torsion_atom_site_label_2
_geom_torsion_atom_site_label_3
_geom_torsion_atom_site_label_4
_geom_torsion
C3 N2 C7 C6 0.5(5)
Co1 N2 C7 C6 -176.0(3)
C3 N2 C7 C8 -177.7(3)
Co1 N2 C7 C8 5.8(4)
N2 C7 C6 C5 0.1(5)
C8 C7 C6 C5 178.2(3)
N2 C7 C6 C11 179.1(3)
C8 C7 C6 C11 -2.8(5)
C7 N2 C3 C4 -0.8(5)
Co1 N2 C3 C4 176.0(3)
C7 N2 C3 C2 177.5(3)
Co1 N2 C3 C2 -5.6(4)
C5 C4 C3 N2 0.4(6)
C12 C4 C3 N2 -179.2(4)
C5 C4 C3 C2 -177.8(4)
C12 C4 C3 C2 2.5(6)
C29 C30 C31 C26 1.5(5)
C29 C30 C31 C32 -174.3(3)
C26 N3 C8 C7 179.4(3)
C26 N3 C8 C9 0.7(5)
N2 C7 C8 N3 -6.2(5)
C6 C7 C8 N3 175.6(3)
N2 C7 C8 C9 172.5(3)
C6 C7 C8 C9 -5.7(5)
C7 C6 C5 C4 -0.5(6)
C11 C6 C5 C4 -179.5(4)
C3 C4 C5 C6 0.3(6)
C12 C4 C5 C6 179.9(4)
C16 C15 C14 C19 6.2(5)
C23 C15 C14 C19 -166.7(4)
C16 C15 C14 N1 -167.9(3)
C23 C15 C14 N1 19.1(5)
C2 N1 C14 C19 86.0(5)
Co1 N1 C14 C19 -88.6(4)
C2 N1 C14 C15 -99.9(4)
Co1 N1 C14 C15 85.5(4)
C9 C10 C11 C6 51.5(4)
C5 C6 C11 C10 157.9(3)
C7 C6 C11 C10 -21.1(5)
C30 C31 C32 C33 -45.4(4)
C26 C31 C32 C33 139.0(3)
C30 C31 C32 C34 77.5(4)
C26 C31 C32 C34 -98.1(4)
C31 C30 C29 C28 2.4(5)
C30 C29 C28 C27 -2.0(5)
C26 C27 C28 C29 -2.2(5)
C35 C27 C28 C29 176.6(3)
C50 O1 C47 C48 10.4(5)
C50 O1 C47 C46 -169.2(3)
C17 C18 C19 C14 -1.0(6)
C17 C18 C19 C20 -174.9(4)
C15 C14 C19 C18 -4.9(6)
N1 C14 C19 C18 169.2(3)
C15 C14 C19 C20 168.8(4)
N1 C14 C19 C20 -17.1(6)
C28 C27 C26 C31 6.1(5)
C35 C27 C26 C31 -172.7(3)
C28 C27 C26 N3 -171.4(3)
C35 C27 C26 N3 9.8(5)
C30 C31 C26 C27 -5.8(5)
C32 C31 C26 C27 169.8(3)
C30 C31 C26 N3 171.8(3)
C32 C31 C26 N3 -12.6(5)
C8 N3 C26 C27 -87.1(4)
C8 N3 C26 C31 95.3(4)
C28 C27 C35 C36 -65.4(4)
C26 C27 C35 C36 113.4(4)
C28 C27 C35 C37 56.8(4)
C26 C27 C35 C37 -124.4(4)
C16 C15 C23 C24 45.1(5)
C14 C15 C23 C24 -142.1(4)
C16 C15 C23 C25 -76.6(5)
C14 C15 C23 C25 96.2(4)
O1 C47 C48 C49 -179.3(3)
C46 C47 C48 C49 0.3(6)
C18 C19 C20 C21 66.7(5)
C14 C19 C20 C21 -107.0(5)
C18 C19 C20 C22 -55.6(5)
C14 C19 C20 C22 130.7(4)
C40 N4 C44 C45 -12.4(5)
C41 N4 C44 C45 114.5(4)
C40 N4 C44 C49 166.8(3)
C41 N4 C44 C49 -66.4(4)
C49 C44 C45 C46 -0.2(6)
N4 C44 C45 C46 179.0(3)
N3 C8 C9 C10 -143.7(4)
C7 C8 C9 C10 37.6(4)
C11 C10 C9 C8 -60.5(4)
C14 C15 C16 C17 -1.8(6)
C23 C15 C16 C17 171.3(4)
C14 N1 C2 C3 -176.0(3)
Co1 N1 C2 C3 -0.6(4)
C14 N1 C2 C1 1.8(6)
Co1 N1 C2 C1 177.2(4)
N2 C3 C2 N1 3.9(5)
C4 C3 C2 N1 -177.7(4)
N2 C3 C2 C1 -174.1(4)
C4 C3 C2 C1 4.3(6)
O1 C47 C46 C45 177.6(3)
C48 C47 C46 C45 -2.0(6)
C44 C45 C46 C47 2.0(6)
C47 C48 C49 C44 1.5(6)
C45 C44 C49 C48 -1.5(5)
N4 C44 C49 C48 179.2(3)
C15 C16 C17 C18 -4.0(6)
C19 C18 C17 C16 5.5(6)
C1 C13 C12 C4 -40.5(8)
C5 C4 C12 C13 -165.3(5)
C3 C4 C12 C13 14.3(7)
C12 C13 C1 C2 47.7(7)
N1 C2 C1 C13 153.5(5)
C3 C2 C1 C13 -28.7(7)
Co1 C38 C39 C40 109.1(3)
C44 N4 C40 C39 -166.9(3)
C41 N4 C40 C39 65.0(4)
C38 C39 C40 N4 -153.5(3)
Co1 C39 C40 N4 -73.6(3)
C41 C42 C43 Co1 -109.5(3)
C44 N4 C41 C42 167.0(3)
C40 N4 C41 C42 -63.4(4)
C43 C42 C41 N4 149.8(3)
Co1 C42 C41 N4 69.9(4)

loop_
_platon_squeeze_void_nr
_platon_squeeze_void_average_x
_platon_squeeze_void_average_y
_platon_squeeze_void_average_z
_platon_squeeze_void_volume
_platon_squeeze_void_count_electrons
_platon_squeeze_void_content
1 -0.167 1.004 0.250 692 153 ' '
2 -0.022 0.504 0.250 691 153 ' '
3 -0.167 -0.004 0.750 692 153 ' '
4 -0.027 0.496 0.750 691 153 ' '
